data_7128314
loop_
_publ_author_name
'Taher, Deeb'
'Wilson, Jessica R.'
'Ritch, Grayson'
'Zeller, Matthias'
'Szymczak, Nathaniel K.'

_publ_section_title
;
 Late-stage ligand functionalization <i>via</i> the Staudinger reaction
 using phosphine-appended 2,2'-bipyridine.
;
_journal_issue 46
_journal_name_full 'Chemical communications (Cambridge, England)'
_journal_page_first 5718
_journal_page_last 5721
_journal_paper_doi 10.1039/d1cc01407b
_journal_volume 57
_journal_year 2021
_chemical_absolute_configuration ukn
_chemical_formula_moiety 'C34 H26 Cl2 Fe N2 P2, C4 H8 O'
_chemical_formula_sum 'C38 H34 Cl2 Fe N2 O P2'
_chemical_formula_weight 723.36
_space_group_crystal_system monoclinic
_space_group_IT_number 5
_space_group_name_Hall 'I 2y'
_space_group_name_H-M_alt 'I 1 2 1'
_atom_sites_solution_hydrogens geom
_atom_sites_solution_primary direct
_atom_sites_solution_secondary difmap
_audit_creation_method SHELXL-2018/3
_audit_update_record
;
2021-03-13 deposited with the CCDC.	2021-04-28 downloaded from the CCDC.
;
_cell_angle_alpha 90
_cell_angle_beta 100.9940(10)
_cell_angle_gamma 90
_cell_formula_units_Z 4
_cell_length_a 19.7052(3)
_cell_length_b 7.96440(10)
_cell_length_c 22.6050(3)
_cell_measurement_reflns_used 14638
_cell_measurement_temperature 85(2)
_cell_measurement_theta_max 68.5890
_cell_measurement_theta_min 2.7190
_cell_volume 3482.52(8)
_computing_cell_refinement 'CrysAlisPro 1.171.38.41 (Rigaku OD, 2015)'
_computing_data_collection 'CrysAlisPro 1.171.38.41 (Rigaku OD, 2015)'
_computing_data_reduction 'CrysAlisPro 1.171.38.41 (Rigaku OD, 2015)'
_computing_structure_refinement
;  
SHELXL-2018/3 (Sheldrick, 2015, 2018), 
SHELXLE Rev1005 (H\"ubschle et al., 2011)
;
_computing_structure_solution 'SHELXS-97 (Sheldrick, 2008)'
_diffrn_ambient_temperature 85(2)
_diffrn_measured_fraction_theta_full 0.998
_diffrn_measured_fraction_theta_max 0.995
_diffrn_measurement_details
;
List of Runs (angles in degrees, time in seconds):

  # Type    Start    End  Width  t~exp~   \w     \q     \k     \f   Frames
#--------------------------------------------------------------------------
  1  \w   -110.00  70.00   1.00    1.00    --  -20.00   0.00-180.00  180
  2  \w    -45.00   0.00   1.00    1.00    --  -20.00  72.00   0.00   45
  3  \w    -45.00   0.00   1.00    1.00    --  -20.00  72.00   0.00   45
  4  \w    -25.00  43.00   1.00    1.00    --  -20.00  36.00 120.00   68
  5  \w    -45.00   0.00   1.00    1.00    --  -20.00  72.00-180.00   45
  6  \w   -173.00-128.00   1.00    4.00    --  -92.00 -36.00 120.00   45
  7  \w   -133.00 -88.00   1.00    4.00    --  -92.00 -36.00 -60.00   45
  8  \w   -104.00 -59.00   1.00    4.00    --  -92.00  36.00  60.00   45
  9  \w   -122.00 -77.00   1.00    4.00    --  -92.00 -72.00  60.00   45
 10  \w   -174.00 -78.00   1.00    4.00    --  -92.00 -72.00-120.00   96
 11  \w    -93.00 -35.00   1.00    4.00    --  -92.00  36.00-120.00   58
 12  \w   -176.00 -77.00   1.00    4.00    --  -92.00 -72.00 -60.00   99
 13  \w   -147.00 -75.00   1.00    4.00    --  -92.00 -72.00-180.00   72
 14  \w   -176.00 -77.00   1.00    4.00    --  -92.00 -72.00 120.00   99
 15  \w   -177.00-116.00   1.00    4.00    --  -92.00 -36.00  60.00   61
 16  \w    -87.00  -9.00   1.00    4.00    --  -92.00  36.00 -60.00   78
 17  \w   -102.00 -14.00   1.00    4.00    --  -92.00  36.00   0.00   88
 18  \w   -102.00 -21.00   1.00    4.00    --  -92.00  72.00 120.00   81
 19  \w   -175.00-104.00   1.00    4.00    --  -92.00 -36.00   0.00   71
 20  \w   -104.00 -52.00   1.00    4.00    --  -92.00  72.00  60.00   52
 21  \w   -109.00 -14.00   1.00    4.00    --  -92.00  72.00-120.00   95
 22  \w   -105.00 -24.00   1.00    4.00    --  -92.00  36.00-120.00   81
 23  \w   -105.00  -2.00   1.00    4.00    --  -92.00  36.00-180.00  103
 24  \w   -106.00  -2.00   1.00    4.00    --  -92.00  72.00 -60.00  104
 25  \w   -106.00  -2.00   1.00    4.00    --  -92.00  72.00 -60.00  104
 26  \w   -107.00 -29.00   1.00    4.00    --  -92.00  72.00   0.00   78
 27  \w   -117.00 -72.00   1.00    4.00    --  -92.00  72.00 180.00   45
;
_diffrn_measurement_device 'Rigaku AFC10K Saturn 944+ CCD-based X-ray diffractometer'
_diffrn_measurement_device_type 'dtrek-CrysAlisPro-abstract goniometer imported rigaku-d*trek images'
_diffrn_measurement_method '\w scans'
_diffrn_orient_matrix_type 'CrysAlisPro convention (1999,Acta A55,543-557)'
_diffrn_orient_matrix_UB_11 -0.0713392000
_diffrn_orient_matrix_UB_12 0.0777393000
_diffrn_orient_matrix_UB_13 -0.0249102000
_diffrn_orient_matrix_UB_21 -0.0228579000
_diffrn_orient_matrix_UB_22 -0.1643757000
_diffrn_orient_matrix_UB_23 -0.0340581000
_diffrn_orient_matrix_UB_31 -0.0271485000
_diffrn_orient_matrix_UB_32 -0.0659847000
_diffrn_orient_matrix_UB_33 0.0551041000
_diffrn_radiation_monochromator graphite
_diffrn_radiation_type CuK\a
_diffrn_radiation_wavelength 1.54178
_diffrn_reflns_av_R_equivalents 0.0407
_diffrn_reflns_av_unetI/netI 0.0279
_diffrn_reflns_Laue_measured_fraction_full 0.998
_diffrn_reflns_Laue_measured_fraction_max 0.995
_diffrn_reflns_limit_h_max 23
_diffrn_reflns_limit_h_min -23
_diffrn_reflns_limit_k_max 9
_diffrn_reflns_limit_k_min -9
_diffrn_reflns_limit_l_max 27
_diffrn_reflns_limit_l_min -26
_diffrn_reflns_number 26906
_diffrn_reflns_point_group_measured_fraction_full 0.971
_diffrn_reflns_point_group_measured_fraction_max 0.960
_diffrn_reflns_theta_full 67.679
_diffrn_reflns_theta_max 69.143
_diffrn_reflns_theta_min 2.729
_diffrn_source 'Cu-target micro-focus rotating anode'
_diffrn_source_type 'Micromax-007HF (Cu) micro-focus rotating anode'
_exptl_absorpt_coefficient_mu 6.010
_exptl_absorpt_correction_T_max 1.00000
_exptl_absorpt_correction_T_min 0.67448
_exptl_absorpt_correction_type multi-scan
_exptl_absorpt_process_details
;
CrysAlisPro 1.171.38.41 (Rigaku Oxford Diffraction, 2015)
Empirical absorption correction using spherical harmonics,
 implemented in SCALE3 ABSPACK scaling algorithm.
;
_exptl_crystal_colour orange
_exptl_crystal_density_diffrn 1.380
_exptl_crystal_description needle
_exptl_crystal_F_000 1496
_exptl_crystal_size_max 0.120
_exptl_crystal_size_mid 0.120
_exptl_crystal_size_min 0.060
_refine_diff_density_max 0.317
_refine_diff_density_min -0.351
_refine_diff_density_rms 0.048
_refine_ls_abs_structure_details
;
 Refined as an inversion twin.
;
_refine_ls_abs_structure_Flack 0.499(5)
_refine_ls_extinction_method none
_refine_ls_goodness_of_fit_ref 1.032
_refine_ls_hydrogen_treatment constr
_refine_ls_matrix_type full
_refine_ls_number_parameters 417
_refine_ls_number_reflns 6242
_refine_ls_number_restraints 1
_refine_ls_restrained_S_all 1.032
_refine_ls_R_factor_all 0.0307
_refine_ls_R_factor_gt 0.0302
_refine_ls_shift/su_max 0.001
_refine_ls_shift/su_mean 0.000
_refine_ls_structure_factor_coef Fsqd
_refine_ls_weighting_details 'w=1/[\s^2^(Fo^2^)+(0.0496P)^2^+1.8682P] where P=(Fo^2^+2Fc^2^)/3'
_refine_ls_weighting_scheme calc
_refine_ls_wR_factor_gt 0.0807
_refine_ls_wR_factor_ref 0.0814
_reflns_Friedel_coverage 0.792
_reflns_Friedel_fraction_full 0.939
_reflns_Friedel_fraction_max 0.920
_reflns_number_gt 6141
_reflns_number_total 6242
_reflns_threshold_expression 'I > 2\s(I)'
_cod_data_source_file d1cc01407b2.cif
_cod_data_source_block gr535
_cod_depositor_comments 'Adding full bibliography for 7128313--7128317.cif.'
_cod_original_sg_symbol_H-M 'I 2'
_cod_database_code 7128314
_shelx_shelxl_version_number 2018/3
_shelx_space_group_comment
;
The symmetry employed for this shelxl refinement is uniquely defined
by the following loop, which should always be used as a source of
symmetry information in preference to the above space-group names.
They are only intended as comments.
;
_shelx_estimated_absorpt_t_min 0.532
_shelx_estimated_absorpt_t_max 0.714

loop_
_space_group_symop_operation_xyz
'x, y, z'
'-x, y, -z'
'x+1/2, y+1/2, z+1/2'
'-x+1/2, y+1/2, -z+1/2'

loop_
_atom_site_label
_atom_site_type_symbol
_atom_site_fract_x
_atom_site_fract_y
_atom_site_fract_z
_atom_site_U_iso_or_equiv
_atom_site_adp_type
_atom_site_occupancy
_atom_site_site_symmetry_order
_atom_site_calc_flag
_atom_site_refinement_flags_posn
_atom_site_refinement_flags_adp
_atom_site_refinement_flags_occupancy
_atom_site_disorder_assembly
_atom_site_disorder_group
Fe1 Fe 0.000000 0.89108(9) 0.500000 0.01856(18) Uani 1 2 d S T P . .
Fe2 Fe 0.500000 0.53597(9) 0.500000 0.01721(17) Uani 1 2 d S T P . .
Cl1 Cl -0.06877(4) 1.02125(11) 0.55448(3) 0.02390(18) Uani 1 1 d . . . . .
Cl2 Cl 0.42837(4) 0.40554(10) 0.55137(3) 0.02334(19) Uani 1 1 d . . . . .
P1 P 0.12791(4) 0.91277(11) 0.61766(4) 0.02018(19) Uani 1 1 d . . . . .
P2 P 0.37409(4) 0.51593(11) 0.38101(3) 0.01977(19) Uani 1 1 d . . . . .
O1 O 0.47181(17) 1.1169(4) 0.25658(14) 0.0477(7) Uani 1 1 d . . . . .
N1 N 0.04984(15) 0.6828(4) 0.54868(12) 0.0191(6) Uani 1 1 d . . . . .
N2 N 0.45181(15) 0.7436(4) 0.45015(12) 0.0182(6) Uani 1 1 d . . . . .
C1 C 0.02494(15) 0.5304(5) 0.52907(13) 0.0192(6) Uani 1 1 d . . . . .
C2 C 0.04459(19) 0.3854(6) 0.56194(15) 0.0227(7) Uani 1 1 d . . . . .
H2 H 0.026430 0.279237 0.547672 0.027 Uiso 1 1 calc R U . . .
C3 C 0.09123(19) 0.3985(5) 0.61599(16) 0.0254(8) Uani 1 1 d . . . . .
H3 H 0.104952 0.301112 0.639519 0.030 Uiso 1 1 calc R U . . .
C4 C 0.11782(18) 0.5547(5) 0.63562(15) 0.0254(7) Uani 1 1 d . . . . .
H4 H 0.149935 0.565196 0.672540 0.030 Uiso 1 1 calc R U . . .
C5 C 0.09665(18) 0.6960(5) 0.60029(15) 0.0217(8) Uani 1 1 d . . . . .
C6 C 0.15019(16) 0.9002(5) 0.70021(14) 0.0228(7) Uani 1 1 d . . . . .
C7 C 0.0972(2) 0.9435(5) 0.73047(16) 0.0321(8) Uani 1 1 d . . . . .
H7 H 0.054183 0.981180 0.708036 0.038 Uiso 1 1 calc R U . . .
C8 C 0.1064(2) 0.9325(5) 0.79268(16) 0.0362(8) Uani 1 1 d . . . . .
H8 H 0.069798 0.962032 0.812667 0.043 Uiso 1 1 calc R U . . .
C9 C 0.1689(2) 0.8785(6) 0.82536(16) 0.0353(9) Uani 1 1 d . . . . .
H9 H 0.175615 0.871411 0.868033 0.042 Uiso 1 1 calc R U . . .
C10 C 0.2218(2) 0.8345(6) 0.79606(16) 0.0357(9) Uani 1 1 d . . . . .
H10 H 0.264478 0.795434 0.818700 0.043 Uiso 1 1 calc R U . . .
C11 C 0.21304(19) 0.8469(5) 0.73407(16) 0.0307(8) Uani 1 1 d . . . . .
H11 H 0.250107 0.818978 0.714484 0.037 Uiso 1 1 calc R U . . .
C12 C 0.21118(17) 0.9072(5) 0.59367(14) 0.0242(7) Uani 1 1 d . . . . .
C13 C 0.25615(19) 0.7698(5) 0.59876(18) 0.0336(8) Uani 1 1 d . . . . .
H13 H 0.243014 0.666375 0.614245 0.040 Uiso 1 1 calc R U . . .
C14 C 0.3197(2) 0.7833(6) 0.58140(19) 0.0418(10) Uani 1 1 d . . . . .
H14 H 0.350106 0.689629 0.585298 0.050 Uiso 1 1 calc R U . . .
C15 C 0.3388(2) 0.9319(7) 0.55861(17) 0.0404(10) Uani 1 1 d . . . . .
H15 H 0.382595 0.940779 0.547145 0.048 Uiso 1 1 calc R U . . .
C16 C 0.2950(2) 1.0689(6) 0.55215(18) 0.0365(10) Uani 1 1 d . . . . .
H16 H 0.308406 1.171245 0.536102 0.044 Uiso 1 1 calc R U . . .
C17 C 0.2312(2) 1.0558(6) 0.56931(16) 0.0292(8) Uani 1 1 d . . . . .
H17 H 0.200759 1.149398 0.564364 0.035 Uiso 1 1 calc R U . . .
C18 C 0.47656(15) 0.8957(5) 0.46994(13) 0.0189(7) Uani 1 1 d . . . . .
C19 C 0.46056(17) 1.0410(6) 0.43600(15) 0.0230(7) Uani 1 1 d . . . . .
H19 H 0.478068 1.147131 0.450920 0.028 Uiso 1 1 calc R U . . .
C20 C 0.41822(18) 1.0262(6) 0.37966(15) 0.0272(7) Uani 1 1 d . . . . .
H20 H 0.407522 1.122374 0.354760 0.033 Uiso 1 1 calc R U . . .
C21 C 0.39154(18) 0.8703(5) 0.35982(15) 0.0265(8) Uani 1 1 d . . . . .
H21 H 0.362369 0.859239 0.321390 0.032 Uiso 1 1 calc R U . . .
C22 C 0.40785(17) 0.7311(5) 0.39657(15) 0.0205(7) Uani 1 1 d . . . . .
C23 C 0.29433(16) 0.5310(6) 0.41109(13) 0.0233(7) Uani 1 1 d . . . . .
C24 C 0.2617(2) 0.6797(6) 0.42179(17) 0.0332(9) Uani 1 1 d . . . . .
H24 H 0.282032 0.784269 0.414886 0.040 Uiso 1 1 calc R U . . .
C25 C 0.2001(2) 0.6770(6) 0.44232(19) 0.0410(10) Uani 1 1 d . . . . .
H25 H 0.178576 0.779195 0.450217 0.049 Uiso 1 1 calc R U . . .
C26 C 0.1696(2) 0.5242(7) 0.45138(17) 0.0425(10) Uani 1 1 d . . . . .
H26 H 0.126123 0.522001 0.463632 0.051 Uiso 1 1 calc R U . . .
C27 C 0.2024(2) 0.3752(7) 0.44265(19) 0.0402(10) Uani 1 1 d . . . . .
H27 H 0.181998 0.270909 0.449850 0.048 Uiso 1 1 calc R U . . .
C28 C 0.2651(2) 0.3784(6) 0.42336(17) 0.0324(9) Uani 1 1 d . . . . .
H28 H 0.288260 0.276188 0.418471 0.039 Uiso 1 1 calc R U . . .
C29 C 0.34259(16) 0.5268(5) 0.29912(13) 0.0221(7) Uani 1 1 d . . . . .
C30 C 0.28057(18) 0.6027(5) 0.27167(15) 0.0258(8) Uani 1 1 d . . . . .
H30 H 0.250625 0.649930 0.295549 0.031 Uiso 1 1 calc R U . . .
C31 C 0.26309(19) 0.6084(5) 0.20920(15) 0.0320(8) Uani 1 1 d . . . . .
H31 H 0.221678 0.662967 0.190453 0.038 Uiso 1 1 calc R U . . .
C32 C 0.3052(2) 0.5356(6) 0.17398(15) 0.0336(8) Uani 1 1 d . . . . .
H32 H 0.292559 0.540314 0.131304 0.040 Uiso 1 1 calc R U . . .
C33 C 0.3653(2) 0.4565(5) 0.20056(15) 0.0320(8) Uani 1 1 d . . . . .
H33 H 0.393946 0.405467 0.176295 0.038 Uiso 1 1 calc R U . . .
C34 C 0.38420(18) 0.4512(5) 0.26333(15) 0.0272(8) Uani 1 1 d . . . . .
H34 H 0.425593 0.395874 0.281688 0.033 Uiso 1 1 calc R U . . .
C35 C 0.4443(2) 1.0398(6) 0.2000(2) 0.0504(10) Uani 1 1 d . . . . .
H35A H 0.467716 1.082957 0.168044 0.060 Uiso 1 1 calc R U . . .
H35B H 0.394096 1.061878 0.188202 0.060 Uiso 1 1 calc R U . . .
C36 C 0.4579(3) 0.8553(7) 0.2099(3) 0.0599(15) Uani 1 1 d . . . . .
H36A H 0.467159 0.801072 0.172869 0.072 Uiso 1 1 calc R U . . .
H36B H 0.417938 0.798966 0.222183 0.072 Uiso 1 1 calc R U . . .
C37 C 0.5215(3) 0.8478(6) 0.2603(3) 0.0634(15) Uani 1 1 d . . . . .
H37A H 0.512132 0.780180 0.294638 0.076 Uiso 1 1 calc R U . . .
H37B H 0.561372 0.798773 0.245688 0.076 Uiso 1 1 calc R U . . .
C38 C 0.5350(2) 1.0296(7) 0.2785(2) 0.0496(11) Uani 1 1 d . . . . .
H38A H 0.548024 1.039791 0.322832 0.060 Uiso 1 1 calc R U . . .
H38B H 0.572883 1.075856 0.260238 0.060 Uiso 1 1 calc R U . . .

loop_
_atom_site_aniso_label
_atom_site_aniso_U_11
_atom_site_aniso_U_22
_atom_site_aniso_U_33
_atom_site_aniso_U_23
_atom_site_aniso_U_13
_atom_site_aniso_U_12
Fe1 0.0217(3) 0.0115(4) 0.0244(4) 0.000 0.0091(3) 0.000
Fe2 0.0199(3) 0.0115(4) 0.0216(3) 0.000 0.0075(3) 0.000
Cl1 0.0244(4) 0.0184(4) 0.0315(4) -0.0051(4) 0.0118(3) -0.0002(4)
Cl2 0.0239(4) 0.0193(4) 0.0292(4) 0.0048(4) 0.0112(3) 0.0003(4)
P1 0.0226(4) 0.0150(5) 0.0232(4) -0.0020(4) 0.0050(3) -0.0019(4)
P2 0.0216(4) 0.0155(5) 0.0218(4) -0.0010(4) 0.0031(3) -0.0007(4)
O1 0.0560(18) 0.0333(16) 0.0547(17) -0.0018(13) 0.0127(14) 0.0094(13)
N1 0.0210(14) 0.0143(16) 0.0236(14) -0.0011(12) 0.0081(11) -0.0011(12)
N2 0.0187(13) 0.0147(15) 0.0221(13) -0.0002(12) 0.0061(11) 0.0014(12)
C1 0.0199(14) 0.0146(16) 0.0248(16) -0.0003(17) 0.0082(12) -0.0007(16)
C2 0.0244(16) 0.0155(17) 0.0289(17) -0.0006(15) 0.0069(13) -0.0016(16)
C3 0.0310(18) 0.0159(18) 0.0278(17) 0.0039(15) 0.0021(13) -0.0006(15)
C4 0.0286(16) 0.0188(19) 0.0280(16) 0.0012(15) 0.0032(13) 0.0014(15)
C5 0.0206(16) 0.0203(19) 0.0249(17) -0.0028(14) 0.0062(13) -0.0012(13)
C6 0.0250(15) 0.0175(18) 0.0267(16) -0.0030(16) 0.0065(12) -0.0013(15)
C7 0.0374(19) 0.0285(19) 0.0316(17) -0.0003(16) 0.0098(14) 0.0059(16)
C8 0.045(2) 0.035(2) 0.0311(17) -0.0018(16) 0.0145(15) 0.0071(18)
C9 0.052(2) 0.029(2) 0.0249(16) -0.0050(15) 0.0089(15) -0.0021(19)
C10 0.035(2) 0.037(2) 0.0315(18) 0.0000(16) -0.0021(15) -0.0050(17)
C11 0.0281(18) 0.033(2) 0.0315(17) -0.0032(16) 0.0069(14) -0.0029(15)
C12 0.0258(15) 0.024(2) 0.0236(15) -0.0062(16) 0.0057(12) -0.0016(16)
C13 0.0332(19) 0.028(2) 0.042(2) 0.0018(17) 0.0142(16) 0.0035(16)
C14 0.034(2) 0.045(2) 0.050(2) -0.001(2) 0.0176(18) 0.0104(18)
C15 0.0293(19) 0.058(3) 0.0379(19) -0.005(2) 0.0158(16) -0.0062(19)
C16 0.037(2) 0.041(3) 0.0346(19) -0.0031(18) 0.0150(16) -0.0120(19)
C17 0.0316(18) 0.027(2) 0.0306(17) -0.0033(17) 0.0105(14) -0.0053(17)
C18 0.0171(14) 0.0175(18) 0.0229(16) -0.0025(16) 0.0056(12) 0.0002(16)
C19 0.0233(16) 0.0165(17) 0.0289(17) 0.0028(16) 0.0041(12) -0.0008(17)
C20 0.0331(18) 0.0205(18) 0.0269(16) 0.0054(16) 0.0033(13) 0.0019(17)
C21 0.0301(17) 0.0225(19) 0.0251(16) 0.0027(15) 0.0009(13) -0.0020(15)
C22 0.0203(16) 0.0175(19) 0.0239(16) 0.0011(14) 0.0045(13) 0.0013(14)
C23 0.0290(16) 0.0225(17) 0.0177(14) 0.0002(16) 0.0030(12) -0.0039(17)
C24 0.036(2) 0.0288(19) 0.038(2) 0.0016(16) 0.0167(16) 0.0058(16)
C25 0.040(2) 0.045(2) 0.042(2) 0.0024(19) 0.0187(18) 0.0116(19)
C26 0.0333(19) 0.061(3) 0.0380(19) -0.003(2) 0.0187(16) 0.003(2)
C27 0.038(2) 0.043(3) 0.043(2) -0.005(2) 0.0180(18) -0.017(2)
C28 0.038(2) 0.026(2) 0.0351(19) -0.0057(17) 0.0114(16) -0.0055(19)
C29 0.0271(15) 0.0162(17) 0.0232(15) -0.0006(16) 0.0049(12) -0.0052(16)
C30 0.0245(16) 0.0263(19) 0.0256(16) -0.0029(14) 0.0022(13) 0.0002(14)
C31 0.0334(19) 0.030(2) 0.0291(17) -0.0019(15) -0.0031(14) -0.0017(15)
C32 0.050(2) 0.0260(19) 0.0227(15) -0.0010(15) 0.0024(14) -0.0015(19)
C33 0.047(2) 0.0258(18) 0.0261(16) -0.0023(14) 0.0155(15) -0.0018(17)
C34 0.0311(17) 0.0224(18) 0.0294(16) 0.0004(14) 0.0086(13) 0.0037(14)
C35 0.057(3) 0.043(3) 0.053(2) -0.007(2) 0.016(2) -0.001(2)
C36 0.085(4) 0.037(3) 0.070(3) -0.006(2) 0.045(3) -0.008(2)
C37 0.083(4) 0.034(3) 0.085(4) 0.015(3) 0.045(3) 0.013(2)
C38 0.052(2) 0.046(3) 0.055(2) 0.003(2) 0.021(2) 0.009(2)

loop_
_atom_type_symbol
_atom_type_description
_atom_type_scat_dispersion_real
_atom_type_scat_dispersion_imag
_atom_type_scat_source
C C 0.0181 0.0091 'International Tables Vol C Tables 4.2.6.8 and 6.1.1.4'
H H 0.0000 0.0000 'International Tables Vol C Tables 4.2.6.8 and 6.1.1.4'
P P 0.2955 0.4335 'International Tables Vol C Tables 4.2.6.8 and 6.1.1.4'
Cl Cl 0.3639 0.7018 'International Tables Vol C Tables 4.2.6.8 and 6.1.1.4'
Fe Fe -1.1336 3.1974 'International Tables Vol C Tables 4.2.6.8 and 6.1.1.4'
N N 0.0311 0.0180 'International Tables Vol C Tables 4.2.6.8 and 6.1.1.4'
O O 0.0492 0.0322 'International Tables Vol C Tables 4.2.6.8 and 6.1.1.4'

loop_
_geom_angle_atom_site_label_1
_geom_angle_atom_site_label_2
_geom_angle_atom_site_label_3
_geom_angle
_geom_angle_site_symmetry_1
_geom_angle_site_symmetry_3
_geom_angle_publ_flag
N1 Fe1 N1 77.34(16) 2_556 . ?
N1 Fe1 Cl1 110.09(8) 2_556 2_556 ?
N1 Fe1 Cl1 112.09(8) . 2_556 ?
N1 Fe1 Cl1 112.09(8) 2_556 . ?
N1 Fe1 Cl1 110.08(8) . . ?
Cl1 Fe1 Cl1 125.13(6) 2_556 . ?
N2 Fe2 N2 77.52(16) . 2_656 ?
N2 Fe2 Cl2 111.93(8) . . ?
N2 Fe2 Cl2 110.35(8) 2_656 . ?
N2 Fe2 Cl2 110.35(8) . 2_656 ?
N2 Fe2 Cl2 111.93(8) 2_656 2_656 ?
Cl2 Fe2 Cl2 124.90(6) . 2_656 ?
C12 P1 C6 104.26(14) . . ?
C12 P1 C5 101.31(18) . . ?
C6 P1 C5 99.81(17) . . ?
C23 P2 C29 102.81(14) . . ?
C23 P2 C22 99.88(18) . . ?
C29 P2 C22 100.85(17) . . ?
C35 O1 C38 104.9(3) . . ?
C5 N1 C1 120.0(3) . . ?
C5 N1 Fe1 124.1(3) . . ?
C1 N1 Fe1 115.4(2) . . ?
C18 N2 C22 119.5(3) . . ?
C18 N2 Fe2 115.3(2) . . ?
C22 N2 Fe2 124.3(2) . . ?
N1 C1 C2 121.7(3) . . ?
N1 C1 C1 115.35(19) . 2_556 ?
C2 C1 C1 123.0(2) . 2_556 ?
C3 C2 C1 118.7(4) . . ?
C3 C2 H2 120.7 . . ?
C1 C2 H2 120.7 . . ?
C2 C3 C4 119.7(4) . . ?
C2 C3 H3 120.1 . . ?
C4 C3 H3 120.1 . . ?
C3 C4 C5 119.0(3) . . ?
C3 C4 H4 120.5 . . ?
C5 C4 H4 120.5 . . ?
N1 C5 C4 120.8(3) . . ?
N1 C5 P1 113.7(3) . . ?
C4 C5 P1 125.4(3) . . ?
C11 C6 C7 118.4(3) . . ?
C11 C6 P1 126.2(3) . . ?
C7 C6 P1 115.4(2) . . ?
C8 C7 C6 121.1(3) . . ?
C8 C7 H7 119.4 . . ?
C6 C7 H7 119.4 . . ?
C9 C8 C7 119.5(4) . . ?
C9 C8 H8 120.2 . . ?
C7 C8 H8 120.2 . . ?
C8 C9 C10 120.0(3) . . ?
C8 C9 H9 120.0 . . ?
C10 C9 H9 120.0 . . ?
C11 C10 C9 120.5(4) . . ?
C11 C10 H10 119.7 . . ?
C9 C10 H10 119.7 . . ?
C10 C11 C6 120.3(4) . . ?
C10 C11 H11 119.8 . . ?
C6 C11 H11 119.8 . . ?
C17 C12 C13 118.3(3) . . ?
C17 C12 P1 115.8(3) . . ?
C13 C12 P1 125.9(3) . . ?
C14 C13 C12 120.6(4) . . ?
C14 C13 H13 119.7 . . ?
C12 C13 H13 119.7 . . ?
C15 C14 C13 120.0(4) . . ?
C15 C14 H14 120.0 . . ?
C13 C14 H14 120.0 . . ?
C14 C15 C16 120.7(4) . . ?
C14 C15 H15 119.6 . . ?
C16 C15 H15 119.6 . . ?
C15 C16 C17 119.5(4) . . ?
C15 C16 H16 120.3 . . ?
C17 C16 H16 120.3 . . ?
C16 C17 C12 120.9(4) . . ?
C16 C17 H17 119.5 . . ?
C12 C17 H17 119.5 . . ?
N2 C18 C19 122.3(3) . . ?
N2 C18 C18 115.10(19) . 2_656 ?
C19 C18 C18 122.6(2) . 2_656 ?
C20 C19 C18 117.9(4) . . ?
C20 C19 H19 121.0 . . ?
C18 C19 H19 121.0 . . ?
C19 C20 C21 119.8(4) . . ?
C19 C20 H20 120.1 . . ?
C21 C20 H20 120.1 . . ?
C22 C21 C20 119.4(3) . . ?
C22 C21 H21 120.3 . . ?
C20 C21 H21 120.3 . . ?
N2 C22 C21 120.9(3) . . ?
N2 C22 P2 112.6(3) . . ?
C21 C22 P2 126.4(3) . . ?
C24 C23 C28 119.0(3) . . ?
C24 C23 P2 125.4(3) . . ?
C28 C23 P2 115.6(3) . . ?
C25 C24 C23 120.7(4) . . ?
C25 C24 H24 119.6 . . ?
C23 C24 H24 119.6 . . ?
C24 C25 C26 119.7(4) . . ?
C24 C25 H25 120.2 . . ?
C26 C25 H25 120.2 . . ?
C27 C26 C25 120.3(3) . . ?
C27 C26 H26 119.9 . . ?
C25 C26 H26 119.9 . . ?
C26 C27 C28 119.8(5) . . ?
C26 C27 H27 120.1 . . ?
C28 C27 H27 120.1 . . ?
C27 C28 C23 120.3(5) . . ?
C27 C28 H28 119.8 . . ?
C23 C28 H28 119.8 . . ?
C34 C29 C30 119.4(3) . . ?
C34 C29 P2 116.2(2) . . ?
C30 C29 P2 124.5(3) . . ?
C31 C30 C29 119.4(3) . . ?
C31 C30 H30 120.3 . . ?
C29 C30 H30 120.3 . . ?
C32 C31 C30 120.8(3) . . ?
C32 C31 H31 119.6 . . ?
C30 C31 H31 119.6 . . ?
C33 C32 C31 120.2(3) . . ?
C33 C32 H32 119.9 . . ?
C31 C32 H32 119.9 . . ?
C32 C33 C34 119.9(3) . . ?
C32 C33 H33 120.1 . . ?
C34 C33 H33 120.1 . . ?
C29 C34 C33 120.3(3) . . ?
C29 C34 H34 119.9 . . ?
C33 C34 H34 119.9 . . ?
O1 C35 C36 105.1(4) . . ?
O1 C35 H35A 110.7 . . ?
C36 C35 H35A 110.7 . . ?
O1 C35 H35B 110.7 . . ?
C36 C35 H35B 110.7 . . ?
H35A C35 H35B 108.8 . . ?
C35 C36 C37 104.3(4) . . ?
C35 C36 H36A 110.9 . . ?
C37 C36 H36A 110.9 . . ?
C35 C36 H36B 110.9 . . ?
C37 C36 H36B 110.9 . . ?
H36A C36 H36B 108.9 . . ?
C38 C37 C36 104.0(4) . . ?
C38 C37 H37A 111.0 . . ?
C36 C37 H37A 111.0 . . ?
C38 C37 H37B 111.0 . . ?
C36 C37 H37B 111.0 . . ?
H37A C37 H37B 109.0 . . ?
O1 C38 C37 105.9(4) . . ?
O1 C38 H38A 110.5 . . ?
C37 C38 H38A 110.5 . . ?
O1 C38 H38B 110.5 . . ?
C37 C38 H38B 110.5 . . ?
H38A C38 H38B 108.7 . . ?

loop_
_geom_bond_atom_site_label_1
_geom_bond_atom_site_label_2
_geom_bond_distance
_geom_bond_site_symmetry_2
_geom_bond_publ_flag
Fe1 N1 2.125(3) 2_556 ?
Fe1 N1 2.125(3) . ?
Fe1 Cl1 2.2504(8) 2_556 ?
Fe1 Cl1 2.2504(8) . ?
Fe2 N2 2.121(3) . ?
Fe2 N2 2.121(3) 2_656 ?
Fe2 Cl2 2.2461(8) . ?
Fe2 Cl2 2.2461(8) 2_656 ?
P1 C12 1.824(3) . ?
P1 C6 1.836(3) . ?
P1 C5 1.850(4) . ?
P2 C23 1.832(3) . ?
P2 C29 1.839(3) . ?
P2 C22 1.848(4) . ?
O1 C35 1.429(5) . ?
O1 C38 1.430(6) . ?
N1 C5 1.346(4) . ?
N1 C1 1.352(5) . ?
N2 C18 1.349(5) . ?
N2 C22 1.352(4) . ?
C1 C2 1.388(6) . ?
C1 C1 1.483(6) 2_556 ?
C2 C3 1.386(5) . ?
C2 H2 0.9500 . ?
C3 C4 1.389(6) . ?
C3 H3 0.9500 . ?
C4 C5 1.397(5) . ?
C4 H4 0.9500 . ?
C6 C11 1.392(5) . ?
C6 C7 1.396(5) . ?
C7 C8 1.386(5) . ?
C7 H7 0.9500 . ?
C8 C9 1.379(6) . ?
C8 H8 0.9500 . ?
C9 C10 1.382(6) . ?
C9 H9 0.9500 . ?
C10 C11 1.382(5) . ?
C10 H10 0.9500 . ?
C11 H11 0.9500 . ?
C12 C17 1.394(6) . ?
C12 C13 1.399(6) . ?
C13 C14 1.387(6) . ?
C13 H13 0.9500 . ?
C14 C15 1.372(7) . ?
C14 H14 0.9500 . ?
C15 C16 1.381(7) . ?
C15 H15 0.9500 . ?
C16 C17 1.388(6) . ?
C16 H16 0.9500 . ?
C17 H17 0.9500 . ?
C18 C19 1.392(6) . ?
C18 C18 1.491(6) 2_656 ?
C19 C20 1.388(5) . ?
C19 H19 0.9500 . ?
C20 C21 1.389(6) . ?
C20 H20 0.9500 . ?
C21 C22 1.386(5) . ?
C21 H21 0.9500 . ?
C23 C24 1.390(6) . ?
C23 C28 1.396(6) . ?
C24 C25 1.380(6) . ?
C24 H24 0.9500 . ?
C25 C26 1.389(7) . ?
C25 H25 0.9500 . ?
C26 C27 1.383(8) . ?
C26 H26 0.9500 . ?
C27 C28 1.387(6) . ?
C27 H27 0.9500 . ?
C28 H28 0.9500 . ?
C29 C34 1.394(5) . ?
C29 C30 1.398(5) . ?
C30 C31 1.389(5) . ?
C30 H30 0.9500 . ?
C31 C32 1.382(5) . ?
C31 H31 0.9500 . ?
C32 C33 1.375(5) . ?
C32 H32 0.9500 . ?
C33 C34 1.397(5) . ?
C33 H33 0.9500 . ?
C34 H34 0.9500 . ?
C35 C36 1.503(7) . ?
C35 H35A 0.9900 . ?
C35 H35B 0.9900 . ?
C36 C37 1.526(9) . ?
C36 H36A 0.9900 . ?
C36 H36B 0.9900 . ?
C37 C38 1.514(8) . ?
C37 H37A 0.9900 . ?
C37 H37B 0.9900 . ?
C38 H38A 0.9900 . ?
C38 H38B 0.9900 . ?

loop_
_geom_torsion_atom_site_label_1
_geom_torsion_atom_site_label_2
_geom_torsion_atom_site_label_3
_geom_torsion_atom_site_label_4
_geom_torsion
_geom_torsion_site_symmetry_1
_geom_torsion_site_symmetry_2
_geom_torsion_site_symmetry_3
_geom_torsion_site_symmetry_4
_geom_torsion_publ_flag
C5 N1 C1 C2 2.3(5) . . . . ?
Fe1 N1 C1 C2 -169.5(3) . . . . ?
C5 N1 C1 C1 -178.5(3) . . . 2_556 ?
Fe1 N1 C1 C1 9.8(4) . . . 2_556 ?
N1 C1 C2 C3 -0.4(5) . . . . ?
C1 C1 C2 C3 -179.6(4) 2_556 . . . ?
C1 C2 C3 C4 -0.8(5) . . . . ?
C2 C3 C4 C5 0.2(5) . . . . ?
C1 N1 C5 C4 -2.9(5) . . . . ?
Fe1 N1 C5 C4 168.1(3) . . . . ?
C1 N1 C5 P1 177.0(2) . . . . ?
Fe1 N1 C5 P1 -12.0(4) . . . . ?
C3 C4 C5 N1 1.7(5) . . . . ?
C3 C4 C5 P1 -178.2(3) . . . . ?
C12 P1 C5 N1 -100.8(3) . . . . ?
C6 P1 C5 N1 152.4(3) . . . . ?
C12 P1 C5 C4 79.1(3) . . . . ?
C6 P1 C5 C4 -27.7(3) . . . . ?
C12 P1 C6 C11 -17.5(4) . . . . ?
C5 P1 C6 C11 86.9(4) . . . . ?
C12 P1 C6 C7 164.8(3) . . . . ?
C5 P1 C6 C7 -90.8(3) . . . . ?
C11 C6 C7 C8 -0.6(6) . . . . ?
P1 C6 C7 C8 177.2(3) . . . . ?
C6 C7 C8 C9 0.2(6) . . . . ?
C7 C8 C9 C10 -0.5(6) . . . . ?
C8 C9 C10 C11 1.1(7) . . . . ?
C9 C10 C11 C6 -1.5(6) . . . . ?
C7 C6 C11 C10 1.3(6) . . . . ?
P1 C6 C11 C10 -176.3(3) . . . . ?
C6 P1 C12 C17 -110.8(3) . . . . ?
C5 P1 C12 C17 145.9(3) . . . . ?
C6 P1 C12 C13 67.9(4) . . . . ?
C5 P1 C12 C13 -35.4(3) . . . . ?
C17 C12 C13 C14 1.7(6) . . . . ?
P1 C12 C13 C14 -177.0(3) . . . . ?
C12 C13 C14 C15 -0.5(6) . . . . ?
C13 C14 C15 C16 -0.6(7) . . . . ?
C14 C15 C16 C17 0.4(6) . . . . ?
C15 C16 C17 C12 0.9(6) . . . . ?
C13 C12 C17 C16 -1.9(6) . . . . ?
P1 C12 C17 C16 176.9(3) . . . . ?
C22 N2 C18 C19 -2.5(5) . . . . ?
Fe2 N2 C18 C19 167.1(3) . . . . ?
C22 N2 C18 C18 178.8(3) . . . 2_656 ?
Fe2 N2 C18 C18 -11.6(4) . . . 2_656 ?
N2 C18 C19 C20 -0.7(5) . . . . ?
C18 C18 C19 C20 177.8(4) 2_656 . . . ?
C18 C19 C20 C21 2.1(5) . . . . ?
C19 C20 C21 C22 -0.3(6) . . . . ?
C18 N2 C22 C21 4.4(5) . . . . ?
Fe2 N2 C22 C21 -164.2(3) . . . . ?
C18 N2 C22 P2 -174.9(2) . . . . ?
Fe2 N2 C22 P2 16.5(4) . . . . ?
C20 C21 C22 N2 -3.1(5) . . . . ?
C20 C21 C22 P2 176.2(3) . . . . ?
C23 P2 C22 N2 92.8(3) . . . . ?
C29 P2 C22 N2 -161.9(2) . . . . ?
C23 P2 C22 C21 -86.4(3) . . . . ?
C29 P2 C22 C21 18.8(4) . . . . ?
C29 P2 C23 C24 -84.8(3) . . . . ?
C22 P2 C23 C24 18.8(3) . . . . ?
C29 P2 C23 C28 94.7(3) . . . . ?
C22 P2 C23 C28 -161.7(3) . . . . ?
C28 C23 C24 C25 -2.1(5) . . . . ?
P2 C23 C24 C25 177.4(3) . . . . ?
C23 C24 C25 C26 -1.2(6) . . . . ?
C24 C25 C26 C27 3.1(6) . . . . ?
C25 C26 C27 C28 -1.6(6) . . . . ?
C26 C27 C28 C23 -1.8(6) . . . . ?
C24 C23 C28 C27 3.6(5) . . . . ?
P2 C23 C28 C27 -175.9(3) . . . . ?
C23 P2 C29 C34 -154.2(3) . . . . ?
C22 P2 C29 C34 103.0(3) . . . . ?
C23 P2 C29 C30 25.0(4) . . . . ?
C22 P2 C29 C30 -77.9(4) . . . . ?
C34 C29 C30 C31 -3.0(6) . . . . ?
P2 C29 C30 C31 177.8(3) . . . . ?
C29 C30 C31 C32 2.0(6) . . . . ?
C30 C31 C32 C33 -0.1(6) . . . . ?
C31 C32 C33 C34 -0.7(6) . . . . ?
C30 C29 C34 C33 2.3(6) . . . . ?
P2 C29 C34 C33 -178.5(3) . . . . ?
C32 C33 C34 C29 -0.4(6) . . . . ?
C38 O1 C35 C36 40.2(5) . . . . ?
O1 C35 C36 C37 -27.0(5) . . . . ?
C35 C36 C37 C38 4.7(6) . . . . ?
C35 O1 C38 C37 -37.1(5) . . . . ?
C36 C37 C38 O1 19.2(5) . . . . ?
